data_1521247
loop_
_publ_author_name
'Johnson, G.M.'
'Tripathi, A.'
'Parise, J.B.'

_publ_section_title
;
 Synthesis and structure of a microporous aluminogermanate with the
 zeolite rho topology
;
_journal_name_full 'Microporous and Mesoporous Materials'
_journal_page_first 139
_journal_page_last 154
_journal_volume 28
_journal_year 1999
_chemical_formula_sum 'Al24 Cs7.94 Ge24 Na14.86 O96'
_chemical_name_systematic 'Na14.86 Cs7.94 (Al24 Ge24 O96)'
_space_group_IT_number 197
_symmetry_space_group_name_Hall 'I 2 2 3'
_symmetry_space_group_name_H-M 'I 2 3'
_cell_angle_alpha 90
_cell_angle_beta 90
_cell_angle_gamma 90
_cell_formula_units_Z 1
_cell_length_a 14.6737
_cell_length_b 14.6737
_cell_length_c 14.6737
_cell_volume 3159.504
_citation_journal_id_ASTM MIMMFJ
_cod_data_source_file Johnson_MIMMFJ_1999_464.cif
_cod_data_source_block Al24Cs7.94Ge24Na14.86O96
_cod_database_code 1521247

loop_
_symmetry_equiv_pos_as_xyz
x,y,z
-x,-y,z
x,-y,-z
-x,y,-z
z,x,y
-z,-x,y
z,-x,-y
-z,x,-y
y,z,x
y,-z,-x
-y,z,-x
-y,-z,x
x+1/2,y+1/2,z+1/2
-x+1/2,-y+1/2,z+1/2
x+1/2,-y+1/2,-z+1/2
-x+1/2,y+1/2,-z+1/2
z+1/2,x+1/2,y+1/2
-z+1/2,-x+1/2,y+1/2
z+1/2,-x+1/2,-y+1/2
-z+1/2,x+1/2,-y+1/2
y+1/2,z+1/2,x+1/2
y+1/2,-z+1/2,-x+1/2
-y+1/2,z+1/2,-x+1/2
-y+1/2,-z+1/2,x+1/2

loop_
_atom_site_label
_atom_site_type_symbol
_atom_site_fract_x
_atom_site_fract_y
_atom_site_fract_z
_atom_site_occupancy
_atom_site_U_iso_or_equiv
Na1 Na+1 0.3292 0.3292 0.3292 1 0.0
O2 O-2 0.3883 0.1281 0.3962 1 0.0
Al1 Al+3 0.2808 0.1313 0.4347 1 0.0
Ge1 Ge+4 0.218 -0.0657 0.3689 1 0.0
O3 O-2 0.2858 0.114 0.5504 1 0.0
Cs1 Cs+1 0.5 0 0 0.427 0.0
Na2 Na+1 0.3922 -0.0493 -0.0515 0.286 0.0
O4 O-2 0.2082 0.0532 0.3824 1 0.0
O1 O-2 0.237 0.239 0.412 1 0.0
Cs2 Cs+1 0.1898 0.1898 0.1898 0.673 0.0
